data_2242039
loop_
_publ_author_name
'Kasyanova, Katerina V.'
'Kokozay, Vladimir N.'
'Buvaylo, Elena A.'
'Vassilyeva, Olga Yu.'
'Skelton, Brian W.'

_publ_section_title
;
 Crystal structure of
 4,10-dimethoxy-13-methyl-6<i>H</i>,12<i>H</i>-6,12-epiminodibenzo[<i>b</i>,<i>f</i>][1,5]dioxocine
;
_journal_coeditor_code HG5482
_journal_issue 3
_journal_name_full 'Acta Crystallographica Section E'
_journal_page_first 410
_journal_page_last 412
_journal_paper_doi 10.1107/S2056989017002328
_journal_volume 73
_journal_year 2017
_chemical_formula_iupac 'C17 H17 N O4'
_chemical_formula_moiety 'C17 H17 N O4'
_chemical_formula_sum 'C17 H17 N O4'
_chemical_formula_weight 299.31
_chemical_name_systematic
4,10-Dimethoxy-13-methyl-6<i>H</i>,12<i>H</i>-6,12-epiminodibenzo[<i>b</i>,<i>f</i>][1,5]dioxocine
_space_group_IT_number 2
_symmetry_cell_setting triclinic
_symmetry_space_group_name_Hall '-P 1'
_symmetry_space_group_name_H-M 'P -1'
_atom_sites_solution_hydrogens geom
_audit_creation_method 'WinGX routine CIF_UPDATE'
_cell_angle_alpha 93.980(6)
_cell_angle_beta 106.603(7)
_cell_angle_gamma 102.133(6)
_cell_formula_units_Z 2
_cell_length_a 6.9956(5)
_cell_length_b 8.8589(6)
_cell_length_c 12.0938(9)
_cell_measurement_reflns_used 2735
_cell_measurement_temperature 100(2)
_cell_measurement_theta_max 67.096
_cell_measurement_theta_min 3.857
_cell_volume 695.46(9)
_computing_cell_refinement
;
CrysAlis PRO (Rigaku OD, 2015)
;
_computing_data_collection
;
CrysAlis PRO (Rigaku OD, 2015)
;
_computing_data_reduction
;
CrysAlis PRO (Rigaku OD, 2015)
;
_computing_molecular_graphics
;
DIAMOND (Brandenburg, 1999) and Mercury (Macrae <i>et al.</i>,
2006)
;
_computing_publication_material
;
WinGX (Farrugia, 1999)
;
_computing_structure_refinement
;
SHELXL2014 (Sheldrick, 2015b)
;
_computing_structure_solution
;
SHELXT (Sheldrick, 2015a)
;
_diffrn_ambient_temperature 100(2)
_diffrn_detector_area_resol_mean 10.4738
_diffrn_measured_fraction_theta_full 0.981
_diffrn_measured_fraction_theta_max 0.981
_diffrn_measurement_device 'four-circle diffractometer'
_diffrn_measurement_device_type 'Oxford Diffraction Gemini'
_diffrn_measurement_method '\w scans'
_diffrn_radiation_monochromator mirror
_diffrn_radiation_type CuK\a
_diffrn_radiation_wavelength 1.54184
_diffrn_reflns_av_R_equivalents 0.0266
_diffrn_reflns_limit_h_max 8
_diffrn_reflns_limit_h_min -8
_diffrn_reflns_limit_k_max 10
_diffrn_reflns_limit_k_min -9
_diffrn_reflns_limit_l_max 14
_diffrn_reflns_limit_l_min -12
_diffrn_reflns_number 5235
_diffrn_reflns_theta_full 67.243
_diffrn_reflns_theta_max 67.242
_diffrn_reflns_theta_min 3.851
_exptl_absorpt_coefficient_mu 0.842
_exptl_absorpt_correction_T_max 1
_exptl_absorpt_correction_T_min 0.81756
_exptl_absorpt_correction_type multi-scan
_exptl_absorpt_process_details
;
(CrysAlis PRO; Rigaku OD, 2015)
;
_exptl_crystal_colour brown
_exptl_crystal_density_diffrn 1.429
_exptl_crystal_description plate
_exptl_crystal_F_000 316
_exptl_crystal_size_max 0.18
_exptl_crystal_size_mid 0.06
_exptl_crystal_size_min 0.04
_refine_diff_density_max 0.222
_refine_diff_density_min -0.249
_refine_ls_extinction_method none
_refine_ls_goodness_of_fit_ref 1.065
_refine_ls_hydrogen_treatment constr
_refine_ls_matrix_type full
_refine_ls_number_parameters 202
_refine_ls_number_reflns 2456
_refine_ls_number_restraints 0
_refine_ls_restrained_S_all 1.065
_refine_ls_R_factor_all 0.0459
_refine_ls_R_factor_gt 0.0406
_refine_ls_shift/su_max 0
_refine_ls_shift/su_mean 0
_refine_ls_structure_factor_coef Fsqd
_refine_ls_weighting_details 'w=1/[\s^2^(Fo^2^)+(0.0737P)^2^+0.1321P] where P=(Fo^2^+2Fc^2^)/3'
_refine_ls_weighting_scheme calc
_refine_ls_wR_factor_gt 0.1139
_refine_ls_wR_factor_ref 0.1206
_reflns_number_gt 2147
_reflns_number_total 2456
_reflns_threshold_expression 'I > 2\s(I)'
_cod_data_source_file hg5482sup1.cif
_cod_data_source_block I
_cod_database_code 2242039

loop_
_symmetry_equiv_pos_as_xyz
'x, y, z'
'-x, -y, -z'

loop_
_atom_site_type_symbol
_atom_site_label
_atom_site_fract_x
_atom_site_fract_y
_atom_site_fract_z
_atom_site_U_iso_or_equiv
_atom_site_adp_type
_atom_site_calc_flag
_atom_site_occupancy
C C1 0.8680(3) 0.77719(18) 0.96792(13) 0.0272(4) Uani d 1
H H1A 1.0173 0.8034 1.0043 0.041 Uiso calc 1
H H1B 0.802 0.8059 1.0249 0.041 Uiso calc 1
H H1C 0.8334 0.8345 0.9014 0.041 Uiso calc 1
N N1 0.7947(2) 0.60859(15) 0.92762(11) 0.0239(3) Uani d 1
C C11 0.6973(2) 0.64283(16) 0.69544(13) 0.0208(3) Uani d 1
O O11 0.89314(15) 0.63442(12) 0.75392(9) 0.0216(3) Uani d 1
C C12 0.5341(2) 0.60187(17) 0.74052(13) 0.0220(3) Uani d 1
C C121 0.5761(2) 0.56411(17) 0.86455(13) 0.0234(3) Uani d 1
H H121 0.5042 0.624 0.9056 0.028 Uiso calc 1
C C13 0.3363(2) 0.60620(17) 0.67238(14) 0.0248(3) Uani d 1
H H13 0.2232 0.5779 0.7016 0.03 Uiso calc 1
C C14 0.3059(2) 0.65148(18) 0.56296(14) 0.0260(4) Uani d 1
H H14 0.1707 0.6494 0.5159 0.031 Uiso calc 1
C C15 0.4714(2) 0.70032(17) 0.52068(13) 0.0245(3) Uani d 1
H H15 0.4492 0.7351 0.4465 0.029 Uiso calc 1
C C16 0.6678(2) 0.69812(17) 0.58676(13) 0.0217(3) Uani d 1
O O16 0.84270(16) 0.74649(12) 0.55663(9) 0.0252(3) Uani d 1
C C161 0.8176(3) 0.80636(19) 0.44818(13) 0.0280(4) Uani d 1
H H16A 0.7297 0.7244 0.3846 0.042 Uiso calc 1
H H16B 0.9522 0.8411 0.4367 0.042 Uiso calc 1
H H16C 0.7536 0.8946 0.4488 0.042 Uiso calc 1
C C21 0.6140(2) 0.31265(18) 0.82770(12) 0.0214(3) Uani d 1
O O21 0.50055(16) 0.40035(12) 0.86700(9) 0.0242(3) Uani d 1
C C22 0.8031(2) 0.37774(17) 0.81425(12) 0.0215(3) Uani d 1
C C221 0.8989(2) 0.55005(17) 0.85422(13) 0.0218(3) Uani d 1
H H221 1.0459 0.563 0.9011 0.026 Uiso calc 1
C C23 0.9039(2) 0.28166(18) 0.76738(13) 0.0232(3) Uani d 1
H H23 1.033 0.3251 0.7573 0.028 Uiso calc 1
C C24 0.8164(2) 0.12416(18) 0.73579(13) 0.0241(3) Uani d 1
H H24 0.8838 0.0603 0.7017 0.029 Uiso calc 1
C C25 0.6289(2) 0.05727(18) 0.75355(13) 0.0235(3) Uani d 1
H H25 0.5711 -0.0517 0.7332 0.028 Uiso calc 1
C C26 0.5290(2) 0.15091(18) 0.80075(13) 0.0225(3) Uani d 1
O O26 0.34536(17) 0.10158(12) 0.82185(10) 0.0275(3) Uani d 1
C C261 0.2625(3) -0.06296(19) 0.80651(16) 0.0326(4) Uani d 1
H H26A 0.2318 -0.1056 0.7247 0.049 Uiso calc 1
H H26B 0.1359 -0.0843 0.8284 0.049 Uiso calc 1
H H26C 0.3628 -0.1118 0.8559 0.049 Uiso calc 1

loop_
_atom_site_aniso_label
_atom_site_aniso_U_11
_atom_site_aniso_U_22
_atom_site_aniso_U_33
_atom_site_aniso_U_12
_atom_site_aniso_U_13
_atom_site_aniso_U_23
C1 0.0350(9) 0.0211(8) 0.0248(8) 0.0057(7) 0.0094(7) 0.0021(6)
N1 0.0294(7) 0.0195(7) 0.0237(6) 0.0051(5) 0.0100(5) 0.0035(5)
C11 0.0217(7) 0.0147(7) 0.0253(7) 0.0047(6) 0.0061(6) 0.0013(5)
O11 0.0214(5) 0.0201(5) 0.0240(6) 0.0041(4) 0.0077(4) 0.0064(4)
C12 0.0261(8) 0.0138(7) 0.0270(8) 0.0045(6) 0.0103(6) 0.0020(5)
C121 0.0282(8) 0.0166(7) 0.0290(8) 0.0064(6) 0.0134(6) 0.0044(6)
C13 0.0236(8) 0.0165(7) 0.0362(8) 0.0042(6) 0.0129(6) 0.0023(6)
C14 0.0239(8) 0.0197(8) 0.0331(8) 0.0070(6) 0.0057(6) 0.0027(6)
C15 0.0294(8) 0.0199(8) 0.0242(7) 0.0073(6) 0.0070(6) 0.0043(6)
C16 0.0250(7) 0.0158(7) 0.0253(7) 0.0043(6) 0.0099(6) 0.0017(6)
O16 0.0257(6) 0.0272(6) 0.0250(6) 0.0060(4) 0.0108(4) 0.0084(4)
C161 0.0327(8) 0.0287(9) 0.0257(8) 0.0077(7) 0.0125(7) 0.0091(6)
C21 0.0246(7) 0.0202(8) 0.0222(7) 0.0080(6) 0.0094(6) 0.0046(6)
O21 0.0282(6) 0.0167(6) 0.0330(6) 0.0060(4) 0.0169(5) 0.0052(4)
C22 0.0240(7) 0.0201(8) 0.0203(7) 0.0054(6) 0.0060(6) 0.0063(6)
C221 0.0239(7) 0.0205(8) 0.0218(7) 0.0048(6) 0.0075(6) 0.0072(6)
C23 0.0221(7) 0.0261(8) 0.0240(7) 0.0073(6) 0.0092(6) 0.0075(6)
C24 0.0281(8) 0.0236(8) 0.0251(7) 0.0125(6) 0.0101(6) 0.0052(6)
C25 0.0280(8) 0.0176(8) 0.0258(7) 0.0063(6) 0.0089(6) 0.0046(6)
C26 0.0227(7) 0.0218(8) 0.0249(7) 0.0060(6) 0.0091(6) 0.0065(6)
O26 0.0277(6) 0.0177(6) 0.0415(6) 0.0035(4) 0.0183(5) 0.0060(4)
C261 0.0319(9) 0.0183(8) 0.0505(10) 0.0024(7) 0.0196(8) 0.0064(7)

loop_
_atom_type_symbol
_atom_type_description
_atom_type_scat_dispersion_real
_atom_type_scat_dispersion_imag
_atom_type_scat_source
C C 0.0181 0.0091 'International Tables Vol C Tables 4.2.6.8 and 6.1.1.4'
H H 0 0 'International Tables Vol C Tables 4.2.6.8 and 6.1.1.4'
N N 0.0311 0.018 'International Tables Vol C Tables 4.2.6.8 and 6.1.1.4'
O O 0.0492 0.0322 'International Tables Vol C Tables 4.2.6.8 and 6.1.1.4'

loop_
_geom_angle_atom_site_label_1
_geom_angle_atom_site_label_2
_geom_angle_atom_site_label_3
_geom_angle
N1 C1 H1A 109.5
N1 C1 H1B 109.5
H1A C1 H1B 109.5
N1 C1 H1C 109.5
H1A C1 H1C 109.5
H1B C1 H1C 109.5
C221 N1 C121 107.32(12)
C221 N1 C1 114.33(12)
C121 N1 C1 112.09(12)
O11 C11 C12 122.53(13)
O11 C11 C16 116.70(13)
C12 C11 C16 120.76(13)
C11 O11 C221 111.80(11)
C11 C12 C13 118.88(14)
C11 C12 C121 119.41(13)
C13 C12 C121 121.58(13)
O21 C121 N1 108.62(12)
O21 C121 C12 111.51(12)
N1 C121 C12 111.31(12)
O21 C121 H121 108.4
N1 C121 H121 108.4
C12 C121 H121 108.4
C14 C13 C12 120.10(14)
C14 C13 H13 120
C12 C13 H13 120
C13 C14 C15 120.80(14)
C13 C14 H14 119.6
C15 C14 H14 119.6
C16 C15 C14 119.99(14)
C16 C15 H15 120
C14 C15 H15 120
O16 C16 C15 125.65(14)
O16 C16 C11 115.10(13)
C15 C16 C11 119.24(14)
C16 O16 C161 116.22(11)
O16 C161 H16A 109.5
O16 C161 H16B 109.5
H16A C161 H16B 109.5
O16 C161 H16C 109.5
H16A C161 H16C 109.5
H16B C161 H16C 109.5
O21 C21 C22 122.61(14)
O21 C21 C26 116.68(13)
C22 C21 C26 120.72(14)
C21 O21 C121 111.48(11)
C21 C22 C23 119.15(14)
C21 C22 C221 119.33(13)
C23 C22 C221 121.48(13)
N1 C221 O11 111.99(12)
N1 C221 C22 109.13(12)
O11 C221 C22 110.50(11)
N1 C221 H221 108.4
O11 C221 H221 108.4
C22 C221 H221 108.4
C24 C23 C22 120.23(14)
C24 C23 H23 119.9
C22 C23 H23 119.9
C23 C24 C25 120.62(14)
C23 C24 H24 119.7
C25 C24 H24 119.7
C26 C25 C24 119.59(14)
C26 C25 H25 120.2
C24 C25 H25 120.2
O26 C26 C25 125.72(14)
O26 C26 C21 114.69(13)
C25 C26 C21 119.56(14)
C26 O26 C261 116.82(12)
O26 C261 H26A 109.5
O26 C261 H26B 109.5
H26A C261 H26B 109.5
O26 C261 H26C 109.5
H26A C261 H26C 109.5
H26B C261 H26C 109.5

loop_
_geom_bond_atom_site_label_1
_geom_bond_atom_site_label_2
_geom_bond_distance
C1 N1 1.4716(19)
C1 H1A 0.98
C1 H1B 0.98
C1 H1C 0.98
N1 C221 1.433(2)
N1 C121 1.454(2)
C11 O11 1.3707(18)
C11 C12 1.394(2)
C11 C16 1.410(2)
O11 C221 1.4636(17)
C12 C13 1.403(2)
C12 C121 1.519(2)
C121 O21 1.4413(18)
C121 H121 1
C13 C14 1.381(2)
C13 H13 0.95
C14 C15 1.395(2)
C14 H14 0.95
C15 C16 1.382(2)
C15 H15 0.95
C16 O16 1.3675(19)
O16 C161 1.4271(18)
C161 H16A 0.98
C161 H16B 0.98
C161 H16C 0.98
C21 O21 1.3723(18)
C21 C22 1.387(2)
C21 C26 1.407(2)
C22 C23 1.399(2)
C22 C221 1.515(2)
C221 H221 1
C23 C24 1.379(2)
C23 H23 0.95
C24 C25 1.403(2)
C24 H24 0.95
C25 C26 1.381(2)
C25 H25 0.95
C26 O26 1.3690(19)
O26 C261 1.4286(18)
C261 H26A 0.98
C261 H26B 0.98
C261 H26C 0.98

loop_
_geom_hbond_atom_site_label_D
_geom_hbond_atom_site_label_H
_geom_hbond_atom_site_label_A
_geom_hbond_site_symmetry_A
_geom_hbond_distance_DH
_geom_hbond_distance_HA
_geom_hbond_distance_DA
_geom_hbond_angle_DHA
C13 H13 O11 1_455 0.95 2.69 3.5616(19) 152.1
C1 H1B O26 2_667 0.98 2.53 3.508(2) 175.6

_cod_database_fobs_code 2242039
